data_4083054
loop_
_publ_author_name
'Kent, Mark A.'
'Woodall, Christopher H.'
'Haddow, Mairi F.'
'McMullin, Claire L.'
'Pringle, Paul G.'
'Wass, Duncan F.'

_publ_section_title
;
 Cobalt PCP Pincer Complexes via an Unexpected Sequence of Ortho
 Metalations
;
_journal_issue 20
_journal_name_full Organometallics
_journal_page_first 5686
_journal_paper_doi 10.1021/om500079j
_journal_volume 33
_journal_year 2014
_chemical_formula_moiety 'C34 H27 Co O2 P2'
_chemical_formula_sum 'C34 H27 Co O2 P2'
_chemical_formula_weight 588.42
_chemical_name_systematic
;
 ?
;
_space_group_crystal_system monoclinic
_space_group_IT_number 14
_space_group_name_Hall '-P 2ybc'
_space_group_name_H-M_alt 'P 1 21/c 1'
_symmetry_space_group_name_Hall '-P 2ybc'
_symmetry_space_group_name_H-M 'P 1 21/c 1'
_atom_sites_solution_hydrogens geom
_atom_sites_solution_primary direct
_audit_creation_date 2013-12-02
_audit_creation_method
;
Olex2 1.2
(compiled 2013.11.15 svn.r2834 for OlexSys, GUI svn.r4720)
;
_cell_angle_alpha 90
_cell_angle_beta 90.9000(10)
_cell_angle_gamma 90
_cell_formula_units_Z 4
_cell_length_a 17.4712(3)
_cell_length_b 9.0485(2)
_cell_length_c 20.1479(4)
_cell_measurement_reflns_used 28382
_cell_measurement_temperature 100(2)
_cell_measurement_theta_max 27.47
_cell_measurement_theta_min 2.32
_cell_volume 3184.75(11)
_computing_cell_refinement 'Apex II (Bruker-AXS, 2007)'
_computing_data_collection 'Apex II (Bruker-AXS, 2007)'
_computing_data_reduction
;
 SAINT v7.34A (Bruker-AXS, 2007) & XPREP v2005/4 (Bruker-AXS, 2005) 
;
_computing_molecular_graphics 'Olex2 (Dolomanov et al., 2009)'
_computing_publication_material 'Olex2 (Dolomanov et al., 2009)'
_computing_structure_refinement 'XL (Sheldrick, 2008)'
_computing_structure_solution 'ShelXS (Sheldrick, 2008)'
_diffrn_ambient_temperature 100(2)
_diffrn_detector 'CCD plate'
_diffrn_detector_area_resol_mean 8.366
_diffrn_detector_type 'Bruker-AXS SMART APEX'
_diffrn_measured_fraction_theta_full 1.000
_diffrn_measured_fraction_theta_max 1.000
_diffrn_measurement_details 'frames, 0.3\% width'
_diffrn_measurement_device 'four-circle diffractometer'
_diffrn_measurement_device_type 'Bruker-AXS Kappa'
_diffrn_measurement_method '\w & \f scans'
_diffrn_measurement_specimen_support
;
glass fibre 
;
_diffrn_radiation_collimation '0.5 mm double pinhole'
_diffrn_radiation_monochromator graphite
_diffrn_radiation_probe x-ray
_diffrn_radiation_type 'Mo K\a'
_diffrn_radiation_wavelength 0.71074
_diffrn_reflns_av_R_equivalents 0.0249
_diffrn_reflns_av_unetI/netI 0.0229
_diffrn_reflns_limit_h_max 22
_diffrn_reflns_limit_h_min -22
_diffrn_reflns_limit_k_max 7
_diffrn_reflns_limit_k_min -11
_diffrn_reflns_limit_l_max 26
_diffrn_reflns_limit_l_min -26
_diffrn_reflns_number 28382
_diffrn_reflns_theta_full 27.47
_diffrn_reflns_theta_max 27.47
_diffrn_reflns_theta_min 1.17
_diffrn_source 'sealed X-ray tube'
_diffrn_source_current 40
_diffrn_source_power 2
_diffrn_source_size '0.4 x 8 mm fine focus'
_diffrn_source_target Mo
_diffrn_source_type 'Bruker-AXS KFF Mo 2K 90\% Ceramic'
_diffrn_source_voltage 50
_exptl_absorpt_coefficient_mu 0.666
_exptl_absorpt_correction_T_max 0.7456
_exptl_absorpt_correction_T_min 0.6760
_exptl_absorpt_correction_type multi-scan
_exptl_absorpt_process_details 'SADABS 2008/2 (Sheldrick, G.M., 2008)'
_exptl_crystal_colour yellow
_exptl_crystal_density_diffrn 1.227
_exptl_crystal_density_method 'not measured'
_exptl_crystal_description cut-block
_exptl_crystal_F_000 1216
_exptl_crystal_size_max 0.2
_exptl_crystal_size_mid 0.1
_exptl_crystal_size_min 0.07
_platon_squeeze_details
;
 
;
_refine_diff_density_max 0.435
_refine_diff_density_min -0.222
_refine_diff_density_rms 0.051
_refine_ls_extinction_method none
_refine_ls_goodness_of_fit_ref 1.084
_refine_ls_hydrogen_treatment constr
_refine_ls_matrix_type full
_refine_ls_number_parameters 352
_refine_ls_number_reflns 7293
_refine_ls_number_restraints 0
_refine_ls_restrained_S_all 1.085
_refine_ls_R_factor_all 0.0310
_refine_ls_R_factor_gt 0.0272
_refine_ls_shift/su_max 0.001
_refine_ls_shift/su_mean 0.000
_refine_ls_structure_factor_coef Fsqd
_refine_ls_weighting_details 'w=1/[\s^2^(Fo^2^)+(0.0391P)^2^+0.8316P] where P=(Fo^2^+2Fc^2^)/3'
_refine_ls_weighting_scheme calc
_refine_ls_wR_factor_gt 0.0723
_refine_ls_wR_factor_ref 0.0740
_reflns_number_gt 6467
_reflns_number_total 7293
_reflns_threshold_expression >2sigma(I)
_cod_data_source_file om500079j_si_001.cif
_cod_data_source_block mkcr87_p21c
_cod_depositor_comments
;
The following automatic conversions were performed:

'_diffrn_radiation_probe' value 'X-ray' changed to 'x-ray' according
to
/usr/data/users/saulius/crontab/automatic-downloads/rss-feeds/ACS/lib/dictionaries/cif_core.dic
dictionary named 'cif_core.dic' version 2.4.2 from 2011-04-26.

Automatic conversion script
Id: cif_fix_values 2281 2013-09-26 08:29:07Z andrius 
;
_cod_database_code 4083054
_shelxl_version_number 2013-3
_shelx_space_group_comment
;
The symmetry employed for this shelxl refinement is uniquely defined
by the following loop, which should always be used as a source of
symmetry information in preference to the above space-group names.
They are only intended as comments.
;
_shelx_estimated_absorpt_t_max 0.955
_shelx_estimated_absorpt_t_min 0.878
_olex2_refinement_description
;
1. Fixed Uiso
 At 1.2 times of:
  All C(H) groups, All C(H,H) groups
2.a Secondary CH2 refined with riding coordinates:
 C13(H13A,H13B), C20(H20A,H20B)
2.b Aromatic/amide H refined with riding coordinates:
 C2(H2), C3(H3), C4(H4), C5(H5), C6(H6), C8(H8), C9(H9), C10(H10), C11(H11),
 C12(H12), C15(H15), C16(H16), C17(H17), C22(H22), C23(H23), C24(H24), C25(H25),
  C26(H26), C28(H28), C29(H29), C30(H30), C31(H31), C32(H32)
;

loop_
_space_group_symop_operation_xyz
'x, y, z'
'-x, y+1/2, -z+1/2'
'-x, -y, -z'
'x, -y-1/2, z-1/2'

loop_
_atom_site_label
_atom_site_type_symbol
_atom_site_fract_x
_atom_site_fract_y
_atom_site_fract_z
_atom_site_U_iso_or_equiv
_atom_site_adp_type
_atom_site_occupancy
_atom_site_site_symmetry_order
_atom_site_calc_flag
_atom_site_refinement_flags_posn
Co1 Co 0.28335(2) 0.59955(2) 0.32970(2) 0.01223(6) Uani 1 1 d .
P1 P 0.20777(2) 0.77813(4) 0.29897(2) 0.01473(8) Uani 1 1 d .
P2 P 0.35973(2) 0.56260(4) 0.41405(2) 0.01124(7) Uani 1 1 d .
O1 O 0.32457(6) 0.38627(12) 0.22671(5) 0.0285(2) Uani 1 1 d .
O2 O 0.15774(6) 0.43562(13) 0.38706(6) 0.0328(3) Uani 1 1 d .
C1 C 0.12320(8) 0.74466(17) 0.24647(7) 0.0203(3) Uani 1 1 d .
C2 C 0.06531(11) 0.8489(2) 0.24029(10) 0.0478(5) Uani 1 1 d .
H2 H 0.0671 0.9358 0.2667 0.057 Uiso 1 1 calc R
C3 C 0.00494(12) 0.8273(3) 0.19598(11) 0.0585(7) Uani 1 1 d .
H3 H -0.0339 0.9004 0.1917 0.070 Uiso 1 1 calc R
C4 C 0.00070(9) 0.7009(2) 0.15816(8) 0.0358(4) Uani 1 1 d .
H4 H -0.0412 0.6860 0.1282 0.043 Uiso 1 1 calc R
C5 C 0.05734(9) 0.59660(19) 0.16396(8) 0.0296(4) Uani 1 1 d .
H5 H 0.0549 0.5095 0.1377 0.036 Uiso 1 1 calc R
C6 C 0.11867(8) 0.61789(17) 0.20846(7) 0.0241(3) Uani 1 1 d .
H6 H 0.1574 0.5447 0.2125 0.029 Uiso 1 1 calc R
C7 C 0.17044(7) 0.88948(15) 0.36648(7) 0.0162(3) Uani 1 1 d .
C8 C 0.10809(8) 0.83724(17) 0.40227(7) 0.0212(3) Uani 1 1 d .
H8 H 0.0820 0.7505 0.3880 0.025 Uiso 1 1 calc R
C9 C 0.08416(9) 0.91151(18) 0.45855(8) 0.0271(3) Uani 1 1 d .
H9 H 0.0417 0.8755 0.4826 0.033 Uiso 1 1 calc R
C10 C 0.12212(9) 1.03835(19) 0.47982(8) 0.0280(3) Uani 1 1 d .
H10 H 0.1057 1.0891 0.5183 0.034 Uiso 1 1 calc R
C11 C 0.18383(9) 1.09018(17) 0.44478(8) 0.0252(3) Uani 1 1 d .
H11 H 0.2099 1.1767 0.4594 0.030 Uiso 1 1 calc R
C12 C 0.20822(8) 1.01675(16) 0.38826(7) 0.0203(3) Uani 1 1 d .
H12 H 0.2507 1.0534 0.3644 0.024 Uiso 1 1 calc R
C13 C 0.26565(8) 0.90234(16) 0.24849(7) 0.0192(3) Uani 1 1 d .
H13A H 0.2600 0.8775 0.2008 0.023 Uiso 1 1 calc R
H13B H 0.2499 1.0063 0.2550 0.023 Uiso 1 1 calc R
C14 C 0.34729(8) 0.87963(15) 0.27183(6) 0.0161(3) Uani 1 1 d .
C15 C 0.40507(8) 0.97912(16) 0.25504(7) 0.0187(3) Uani 1 1 d .
H15 H 0.3932 1.0626 0.2282 0.022 Uiso 1 1 calc R
C16 C 0.47970(8) 0.95657(16) 0.27739(7) 0.0192(3) Uani 1 1 d .
H16 H 0.5192 1.0227 0.2649 0.023 Uiso 1 1 calc R
C17 C 0.49631(7) 0.83626(15) 0.31822(6) 0.0169(3) Uani 1 1 d .
H17 H 0.5471 0.8216 0.3344 0.020 Uiso 1 1 calc R
C18 C 0.43888(7) 0.73711(14) 0.33549(6) 0.0137(2) Uani 1 1 d .
C19 C 0.36307(7) 0.75432(15) 0.31122(6) 0.0137(2) Uani 1 1 d .
C20 C 0.45431(7) 0.60929(14) 0.38178(6) 0.0141(3) Uani 1 1 d .
H20A H 0.4899 0.6385 0.4182 0.017 Uiso 1 1 calc R
H20B H 0.4765 0.5246 0.3576 0.017 Uiso 1 1 calc R
C21 C 0.34963(7) 0.67010(14) 0.49001(6) 0.0134(2) Uani 1 1 d .
C22 C 0.27859(8) 0.73088(15) 0.50477(7) 0.0183(3) Uani 1 1 d .
H22 H 0.2377 0.7246 0.4733 0.022 Uiso 1 1 calc R
C23 C 0.26718(9) 0.80061(17) 0.56531(7) 0.0251(3) Uani 1 1 d .
H23 H 0.2185 0.8413 0.5752 0.030 Uiso 1 1 calc R
C24 C 0.32684(9) 0.81078(17) 0.61124(7) 0.0244(3) Uani 1 1 d .
H24 H 0.3189 0.8580 0.6527 0.029 Uiso 1 1 calc R
C25 C 0.39816(8) 0.75231(16) 0.59695(7) 0.0206(3) Uani 1 1 d .
H25 H 0.4390 0.7599 0.6284 0.025 Uiso 1 1 calc R
C26 C 0.40966(8) 0.68275(15) 0.53654(7) 0.0167(3) Uani 1 1 d .
H26 H 0.4586 0.6434 0.5267 0.020 Uiso 1 1 calc R
C27 C 0.36972(7) 0.37459(14) 0.44654(6) 0.0134(2) Uani 1 1 d .
C28 C 0.35401(7) 0.33774(15) 0.51211(6) 0.0166(3) Uani 1 1 d .
H28 H 0.3374 0.4121 0.5419 0.020 Uiso 1 1 calc R
C29 C 0.36244(8) 0.19271(16) 0.53434(7) 0.0208(3) Uani 1 1 d .
H29 H 0.3508 0.1683 0.5789 0.025 Uiso 1 1 calc R
C30 C 0.38778(8) 0.08412(16) 0.49157(8) 0.0220(3) Uani 1 1 d .
H30 H 0.3952 -0.0140 0.5072 0.026 Uiso 1 1 calc R
C31 C 0.40234(8) 0.11871(15) 0.42577(7) 0.0209(3) Uani 1 1 d .
H31 H 0.4189 0.0439 0.3962 0.025 Uiso 1 1 calc R
C32 C 0.39261(7) 0.26270(15) 0.40316(7) 0.0174(3) Uani 1 1 d .
H32 H 0.4016 0.2854 0.3579 0.021 Uiso 1 1 calc R
C33 C 0.31032(7) 0.47470(16) 0.26569(7) 0.0171(3) Uani 1 1 d .
C34 C 0.20774(8) 0.49971(16) 0.36452(7) 0.0193(3) Uani 1 1 d .

loop_
_atom_site_aniso_label
_atom_site_aniso_U_11
_atom_site_aniso_U_22
_atom_site_aniso_U_33
_atom_site_aniso_U_23
_atom_site_aniso_U_13
_atom_site_aniso_U_12
Co1 0.01044(9) 0.01348(10) 0.01272(9) 0.00052(6) -0.00088(6) 0.00013(6)
P1 0.01209(15) 0.01735(18) 0.01467(16) 0.00058(13) -0.00196(12) 0.00253(12)
P2 0.01102(15) 0.01069(16) 0.01201(15) 0.00055(12) -0.00039(11) 0.00013(12)
O1 0.0301(6) 0.0313(6) 0.0243(5) -0.0080(5) 0.0026(4) 0.0067(5)
O2 0.0209(5) 0.0363(7) 0.0411(7) 0.0105(5) 0.0015(5) -0.0097(5)
C1 0.0156(6) 0.0269(8) 0.0182(6) -0.0001(6) -0.0055(5) 0.0020(5)
C2 0.0402(10) 0.0524(12) 0.0499(11) -0.0263(10) -0.0272(9) 0.0269(9)
C3 0.0409(11) 0.0711(15) 0.0625(14) -0.0293(12) -0.0349(10) 0.0327(11)
C4 0.0233(8) 0.0534(11) 0.0303(8) -0.0033(8) -0.0129(6) 0.0009(7)
C5 0.0281(8) 0.0325(9) 0.0280(8) -0.0031(7) -0.0086(6) -0.0065(7)
C6 0.0203(7) 0.0258(8) 0.0260(7) 0.0004(6) -0.0042(6) -0.0007(6)
C7 0.0142(6) 0.0172(7) 0.0170(6) 0.0010(5) -0.0031(5) 0.0050(5)
C8 0.0167(6) 0.0206(7) 0.0263(7) -0.0001(6) 0.0004(5) 0.0026(5)
C9 0.0197(7) 0.0336(9) 0.0280(8) 0.0009(7) 0.0055(6) 0.0081(6)
C10 0.0271(8) 0.0333(9) 0.0233(7) -0.0065(7) -0.0027(6) 0.0130(7)
C11 0.0228(7) 0.0237(8) 0.0286(8) -0.0063(6) -0.0088(6) 0.0062(6)
C12 0.0161(6) 0.0205(7) 0.0242(7) 0.0010(6) -0.0045(5) 0.0020(5)
C13 0.0185(6) 0.0224(7) 0.0167(6) 0.0054(5) 0.0005(5) 0.0048(5)
C14 0.0169(6) 0.0183(7) 0.0130(6) 0.0010(5) 0.0014(5) 0.0026(5)
C15 0.0241(7) 0.0167(7) 0.0154(6) 0.0047(5) 0.0025(5) 0.0009(5)
C16 0.0206(7) 0.0185(7) 0.0187(6) 0.0018(5) 0.0042(5) -0.0043(5)
C17 0.0146(6) 0.0190(7) 0.0172(6) 0.0001(5) 0.0012(5) -0.0007(5)
C18 0.0153(6) 0.0126(6) 0.0133(6) -0.0004(5) 0.0012(5) 0.0011(5)
C19 0.0144(6) 0.0144(6) 0.0123(6) -0.0005(5) 0.0025(5) 0.0003(5)
C20 0.0107(6) 0.0148(6) 0.0168(6) 0.0015(5) 0.0007(5) 0.0002(5)
C21 0.0178(6) 0.0093(6) 0.0130(6) 0.0016(5) -0.0003(5) -0.0007(5)
C22 0.0184(6) 0.0197(7) 0.0167(6) 0.0015(5) -0.0001(5) 0.0034(5)
C23 0.0272(7) 0.0266(8) 0.0218(7) -0.0016(6) 0.0056(6) 0.0081(6)
C24 0.0372(8) 0.0209(7) 0.0152(6) -0.0029(6) 0.0032(6) -0.0006(6)
C25 0.0281(7) 0.0166(7) 0.0169(6) 0.0010(5) -0.0049(5) -0.0036(6)
C26 0.0180(6) 0.0133(6) 0.0187(6) 0.0008(5) -0.0015(5) -0.0007(5)
C27 0.0113(6) 0.0117(6) 0.0169(6) 0.0012(5) -0.0033(5) -0.0017(5)
C28 0.0185(6) 0.0143(7) 0.0168(6) -0.0008(5) -0.0019(5) -0.0026(5)
C29 0.0243(7) 0.0180(7) 0.0198(7) 0.0051(5) -0.0048(5) -0.0055(6)
C30 0.0240(7) 0.0127(7) 0.0292(8) 0.0042(6) -0.0049(6) -0.0027(5)
C31 0.0213(7) 0.0145(7) 0.0267(7) -0.0032(6) -0.0007(6) 0.0005(5)
C32 0.0170(6) 0.0161(7) 0.0190(6) -0.0009(5) -0.0005(5) 0.0001(5)
C33 0.0139(6) 0.0202(7) 0.0171(6) 0.0017(5) -0.0007(5) 0.0012(5)
C34 0.0166(6) 0.0199(7) 0.0212(7) 0.0015(6) -0.0042(5) 0.0013(5)

loop_
_atom_type_symbol
_atom_type_description
_atom_type_scat_dispersion_real
_atom_type_scat_dispersion_imag
_atom_type_scat_source
C C 0.0030 0.0020 'International Tables Vol C Tables 4.2.6.8 and 6.1.1.4'
H H 0.0000 0.0000 'International Tables Vol C Tables 4.2.6.8 and 6.1.1.4'
Co Co 0.3490 0.9720 'International Tables Vol C Tables 4.2.6.8 and 6.1.1.4'
O O 0.0110 0.0060 'International Tables Vol C Tables 4.2.6.8 and 6.1.1.4'
P P 0.1020 0.0940 'International Tables Vol C Tables 4.2.6.8 and 6.1.1.4'

loop_
_geom_angle_atom_site_label_1
_geom_angle_atom_site_label_2
_geom_angle_atom_site_label_3
_geom_angle
P2 Co1 P1 134.576(15)
C19 Co1 P1 81.31(4)
C19 Co1 P2 80.41(4)
C33 Co1 P1 115.58(4)
C33 Co1 P2 107.60(4)
C33 Co1 C19 96.62(6)
C34 Co1 P1 92.23(5)
C34 Co1 P2 93.73(4)
C34 Co1 C19 163.45(6)
C34 Co1 C33 99.91(6)
C1 P1 Co1 121.60(5)
C1 P1 C13 103.21(6)
C7 P1 Co1 114.97(4)
C7 P1 C1 103.18(6)
C7 P1 C13 106.41(6)
C13 P1 Co1 106.05(4)
C20 P2 Co1 103.49(4)
C21 P2 Co1 120.55(4)
C21 P2 C20 105.91(6)
C21 P2 C27 101.87(6)
C27 P2 Co1 118.51(4)
C27 P2 C20 105.04(6)
C2 C1 P1 121.38(12)
C6 C1 P1 119.81(11)
C6 C1 C2 118.66(13)
C1 C2 H2 119.7
C3 C2 C1 120.60(17)
C3 C2 H2 119.7
C2 C3 H3 119.7
C4 C3 C2 120.54(17)
C4 C3 H3 119.7
C3 C4 H4 120.2
C5 C4 C3 119.51(15)
C5 C4 H4 120.2
C4 C5 H5 119.9
C4 C5 C6 120.27(15)
C6 C5 H5 119.9
C1 C6 C5 120.41(14)
C1 C6 H6 119.8
C5 C6 H6 119.8
C8 C7 P1 119.28(11)
C12 C7 P1 121.23(11)
C12 C7 C8 119.04(13)
C7 C8 H8 119.8
C9 C8 C7 120.31(14)
C9 C8 H8 119.8
C8 C9 H9 119.9
C8 C9 C10 120.22(15)
C10 C9 H9 119.9
C9 C10 H10 120.1
C11 C10 C9 119.72(14)
C11 C10 H10 120.1
C10 C11 H11 119.7
C10 C11 C12 120.54(14)
C12 C11 H11 119.7
C7 C12 H12 119.9
C11 C12 C7 120.17(14)
C11 C12 H12 119.9
P1 C13 H13A 110.6
P1 C13 H13B 110.6
H13A C13 H13B 108.7
C14 C13 P1 105.72(9)
C14 C13 H13A 110.6
C14 C13 H13B 110.6
C15 C14 C13 121.29(12)
C15 C14 C19 121.27(12)
C19 C14 C13 117.44(12)
C14 C15 H15 119.8
C16 C15 C14 120.33(12)
C16 C15 H15 119.8
C15 C16 H16 120.2
C15 C16 C17 119.52(13)
C17 C16 H16 120.2
C16 C17 H17 119.8
C16 C17 C18 120.43(12)
C18 C17 H17 119.8
C17 C18 C19 121.13(12)
C17 C18 C20 121.72(11)
C19 C18 C20 117.14(11)
C14 C19 Co1 122.29(9)
C14 C19 C18 117.23(12)
C18 C19 Co1 120.43(9)
P2 C20 H20A 110.9
P2 C20 H20B 110.9
C18 C20 P2 104.04(8)
C18 C20 H20A 110.9
C18 C20 H20B 110.9
H20A C20 H20B 109.0
C22 C21 P2 119.19(10)
C22 C21 C26 119.01(12)
C26 C21 P2 121.59(10)
C21 C22 H22 119.8
C23 C22 C21 120.44(13)
C23 C22 H22 119.8
C22 C23 H23 120.0
C24 C23 C22 119.95(14)
C24 C23 H23 120.0
C23 C24 H24 119.9
C23 C24 C25 120.28(13)
C25 C24 H24 119.9
C24 C25 H25 120.1
C26 C25 C24 119.85(13)
C26 C25 H25 120.1
C21 C26 H26 119.8
C25 C26 C21 120.47(13)
C25 C26 H26 119.8
C28 C27 P2 122.83(10)
C28 C27 C32 118.75(12)
C32 C27 P2 118.40(10)
C27 C28 H28 119.7
C29 C28 C27 120.56(13)
C29 C28 H28 119.7
C28 C29 H29 120.0
C30 C29 C28 120.10(13)
C30 C29 H29 120.0
C29 C30 H30 120.0
C29 C30 C31 119.95(13)
C31 C30 H30 120.0
C30 C31 H31 120.0
C30 C31 C32 120.04(13)
C32 C31 H31 120.0
C27 C32 H32 119.7
C31 C32 C27 120.54(13)
C31 C32 H32 119.7
O1 C33 Co1 174.92(13)
O2 C34 Co1 179.24(13)

loop_
_geom_bond_atom_site_label_1
_geom_bond_atom_site_label_2
_geom_bond_distance
Co1 P1 2.1708(4)
Co1 P2 2.1702(3)
Co1 C19 2.0140(13)
Co1 C33 1.7834(14)
Co1 C34 1.7557(14)
P1 C1 1.8288(13)
P1 C7 1.8215(14)
P1 C13 1.8311(14)
P2 C20 1.8346(13)
P2 C21 1.8243(13)
P2 C27 1.8301(13)
O1 C33 1.1512(17)
O2 C34 1.1480(18)
C1 C2 1.387(2)
C1 C6 1.381(2)
C2 H2 0.9500
C2 C3 1.385(2)
C3 H3 0.9500
C3 C4 1.376(3)
C4 H4 0.9500
C4 C5 1.371(2)
C5 H5 0.9500
C5 C6 1.400(2)
C6 H6 0.9500
C7 C8 1.3983(19)
C7 C12 1.3947(19)
C8 H8 0.9500
C8 C9 1.388(2)
C9 H9 0.9500
C9 C10 1.390(2)
C10 H10 0.9500
C10 C11 1.380(2)
C11 H11 0.9500
C11 C12 1.391(2)
C12 H12 0.9500
C13 H13A 0.9900
C13 H13B 0.9900
C13 C14 1.5089(18)
C14 C15 1.3980(19)
C14 C19 1.4087(18)
C15 H15 0.9500
C15 C16 1.3879(19)
C16 H16 0.9500
C16 C17 1.392(2)
C17 H17 0.9500
C17 C18 1.3941(18)
C18 C19 1.4134(17)
C18 C20 1.5074(17)
C20 H20A 0.9900
C20 H20B 0.9900
C21 C22 1.3939(18)
C21 C26 1.4004(17)
C22 H22 0.9500
C22 C23 1.3904(19)
C23 H23 0.9500
C23 C24 1.386(2)
C24 H24 0.9500
C24 C25 1.388(2)
C25 H25 0.9500
C25 C26 1.3876(19)
C26 H26 0.9500
C27 C28 1.3941(18)
C27 C32 1.3999(18)
C28 H28 0.9500
C28 C29 1.3937(19)
C29 H29 0.9500
C29 C30 1.384(2)
C30 H30 0.9500
C30 C31 1.389(2)
C31 H31 0.9500
C31 C32 1.3898(19)
C32 H32 0.9500

loop_
_geom_torsion_atom_site_label_1
_geom_torsion_atom_site_label_2
_geom_torsion_atom_site_label_3
_geom_torsion_atom_site_label_4
_geom_torsion
Co1 P1 C1 C2 163.81(14)
Co1 P1 C1 C6 -20.69(15)
Co1 P1 C7 C8 -80.55(11)
Co1 P1 C7 C12 91.72(11)
Co1 P1 C13 C14 -25.79(10)
Co1 P2 C20 C18 36.22(9)
Co1 P2 C21 C22 25.21(12)
Co1 P2 C21 C26 -160.22(9)
Co1 P2 C27 C28 -122.11(10)
Co1 P2 C27 C32 56.54(11)
P1 C1 C2 C3 174.38(19)
P1 C1 C6 C5 -174.70(12)
P1 C7 C8 C9 172.62(11)
P1 C7 C12 C11 -172.37(10)
P1 C13 C14 C15 -165.44(11)
P1 C13 C14 C19 14.55(15)
P2 C21 C22 C23 173.55(11)
P2 C21 C26 C25 -173.39(10)
P2 C27 C28 C29 179.90(10)
P2 C27 C32 C31 178.83(10)
C1 P1 C7 C8 54.09(12)
C1 P1 C7 C12 -133.64(11)
C1 P1 C13 C14 -154.66(9)
C1 C2 C3 C4 1.1(4)
C2 C1 C6 C5 0.9(2)
C2 C3 C4 C5 -0.8(4)
C3 C4 C5 C6 0.6(3)
C4 C5 C6 C1 -0.6(3)
C6 C1 C2 C3 -1.2(3)
C7 P1 C1 C2 33.03(17)
C7 P1 C1 C6 -151.47(12)
C7 P1 C13 C14 97.08(10)
C7 C8 C9 C10 -0.1(2)
C8 C7 C12 C11 -0.08(19)
C8 C9 C10 C11 -0.1(2)
C9 C10 C11 C12 0.2(2)
C10 C11 C12 C7 -0.1(2)
C12 C7 C8 C9 0.2(2)
C13 P1 C1 C2 -77.64(16)
C13 P1 C1 C6 97.86(13)
C13 P1 C7 C8 162.38(10)
C13 P1 C7 C12 -25.35(12)
C13 C14 C15 C16 179.60(13)
C13 C14 C19 Co1 5.47(17)
C13 C14 C19 C18 -177.17(12)
C14 C15 C16 C17 -1.8(2)
C15 C14 C19 Co1 -174.53(10)
C15 C14 C19 C18 2.82(19)
C15 C16 C17 C18 1.4(2)
C16 C17 C18 C19 1.2(2)
C16 C17 C18 C20 -177.51(12)
C17 C18 C19 Co1 174.19(10)
C17 C18 C19 C14 -3.21(19)
C17 C18 C20 P2 157.96(11)
C19 C14 C15 C16 -0.4(2)
C19 C18 C20 P2 -20.79(14)
C20 P2 C21 C22 141.94(11)
C20 P2 C21 C26 -43.48(12)
C20 P2 C27 C28 123.01(11)
C20 P2 C27 C32 -58.34(11)
C20 C18 C19 Co1 -7.05(16)
C20 C18 C19 C14 175.54(11)
C21 P2 C20 C18 -91.51(9)
C21 P2 C27 C28 12.73(12)
C21 P2 C27 C32 -168.61(10)
C21 C22 C23 C24 0.4(2)
C22 C21 C26 C25 1.2(2)
C22 C23 C24 C25 0.3(2)
C23 C24 C25 C26 -0.3(2)
C24 C25 C26 C21 -0.5(2)
C26 C21 C22 C23 -1.2(2)
C27 P2 C20 C18 161.15(8)
C27 P2 C21 C22 -108.45(11)
C27 P2 C21 C26 66.13(12)
C27 C28 C29 C30 1.1(2)
C28 C27 C32 C31 -2.45(19)
C28 C29 C30 C31 -2.2(2)
C29 C30 C31 C32 1.0(2)
C30 C31 C32 C27 1.3(2)
C32 C27 C28 C29 1.25(19)

loop_
_platon_squeeze_void_nr
_platon_squeeze_void_average_x
_platon_squeeze_void_average_y
_platon_squeeze_void_average_z
_platon_squeeze_void_volume
_platon_squeeze_void_count_electrons
_platon_squeeze_void_content
1 0.000 0.000 0.000 290 69 ' '
2 0.000 0.500 0.500 290 69 ' '
